data_2311551
loop_
_publ_author_name
'Purandara, H.'
'Foro, Sabine'
'Thimme Gowda, B.'

_publ_section_title
;
 Crystal structures of three <i>ortho</i>-substituted
 <i>N</i>-acyl-hydrazone derivatives.
;
_journal_coeditor_code RZ5225
_journal_issue 'Pt 12'
_journal_name_full 'Acta crystallographica. Section E, Crystallographic communications'
_journal_page_first 1946
_journal_page_last 1951
_journal_paper_doi 10.1107/S2056989017016814
_journal_volume 73
_journal_year 2017
_chemical_formula_iupac 'C16 H16 N4 O5 S'
_chemical_formula_moiety 'C16 H16 N4 O5 S'
_chemical_formula_sum 'C16 H16 N4 O5 S'
_chemical_formula_weight 376.39
_chemical_name_systematic
(<i>E</i>)-<i>N</i>-{2-[2-(2-Nitrobenzylidene)hydrazinyl]-2-oxoethyl}-4-methylbenzenesulfonamide
_space_group_crystal_system triclinic
_space_group_IT_number 2
_space_group_name_Hall '-P 1'
_space_group_name_H-M_alt 'P -1'
_atom_sites_solution_hydrogens mixed
_audit_creation_method SHELXL-2014/6
_cell_angle_alpha 83.760(10)
_cell_angle_beta 72.860(10)
_cell_angle_gamma 82.130(10)
_cell_formula_units_Z 2
_cell_length_a 8.0060(10)
_cell_length_b 10.2290(10)
_cell_length_c 11.181(2)
_cell_measurement_reflns_used 1476
_cell_measurement_temperature 293(2)
_cell_measurement_theta_max 27.86
_cell_measurement_theta_min 2.67
_cell_volume 864.5(2)
_computing_cell_refinement
;
CrysAlis RED (Oxford Diffraction, 2009)
;
_computing_data_collection
;
CrysAlis CCD (Oxford Diffraction, 2009)
;
_computing_data_reduction
;
CrysAlis RED (Oxford Diffraction, 2009)
;
_computing_molecular_graphics
;
PLATON (Spek, 2009)
;
_computing_publication_material
;
SHELXL2014 (Sheldrick, 2015)
;
_computing_structure_refinement
;
SHELXL2014 (Sheldrick, 2015)
;
_computing_structure_solution
;
SHELXS2013 (Sheldrick, 2008)
;
_diffrn_ambient_temperature 293(2)
_diffrn_measured_fraction_theta_full 0.998
_diffrn_measured_fraction_theta_max 0.998
_diffrn_measurement_device_type
;
Oxford Diffraction Xcalibur diffractometer
with Sapphire CCD detector
;
_diffrn_measurement_method
;
Rotation method data acquisition using omega scans
;
_diffrn_radiation_type MoK\a
_diffrn_radiation_wavelength 0.71073
_diffrn_reflns_av_R_equivalents 0.0198
_diffrn_reflns_limit_h_max 10
_diffrn_reflns_limit_h_min -10
_diffrn_reflns_limit_k_max 12
_diffrn_reflns_limit_k_min -8
_diffrn_reflns_limit_l_max 13
_diffrn_reflns_limit_l_min -13
_diffrn_reflns_number 5980
_diffrn_reflns_theta_full 25.242
_diffrn_reflns_theta_max 26.372
_diffrn_reflns_theta_min 2.679
_exptl_absorpt_coefficient_mu 0.224
_exptl_absorpt_correction_T_max 0.940
_exptl_absorpt_correction_T_min 0.900
_exptl_absorpt_correction_type multi-scan
_exptl_absorpt_process_details
;
CrysAlis RED (Oxford Diffraction, 2009)
;
_exptl_crystal_colour 'light yellow'
_exptl_crystal_density_diffrn 1.446
_exptl_crystal_description rod
_exptl_crystal_F_000 392
_exptl_crystal_size_max 0.480
_exptl_crystal_size_mid 0.480
_exptl_crystal_size_min 0.280
_refine_diff_density_max 0.312
_refine_diff_density_min -0.298
_refine_ls_extinction_method none
_refine_ls_goodness_of_fit_ref 1.155
_refine_ls_hydrogen_treatment mixed
_refine_ls_matrix_type full
_refine_ls_number_parameters 252
_refine_ls_number_reflns 3524
_refine_ls_number_restraints 10
_refine_ls_restrained_S_all 1.155
_refine_ls_R_factor_all 0.0897
_refine_ls_R_factor_gt 0.0566
_refine_ls_shift/su_max 0.000
_refine_ls_shift/su_mean 0.000
_refine_ls_structure_factor_coef Fsqd
_refine_ls_weighting_details 'w=1/[\s^2^(Fo^2^)+(0.0346P)^2^+0.6348P] where P=(Fo^2^+2Fc^2^)/3'
_refine_ls_weighting_scheme calc
_refine_ls_wR_factor_gt 0.1151
_refine_ls_wR_factor_ref 0.1310
_reflns_number_gt 2511
_reflns_number_total 3524
_reflns_threshold_expression 'I > 2\s(I)'
_cod_data_source_file rz5225sup1.cif
_cod_data_source_block III
_cod_database_code 2311551
_shelx_space_group_comment
;
The symmetry employed for this shelxl refinement is uniquely defined
by the following loop, which should always be used as a source of
symmetry information in preference to the above space-group names.
They are only intended as comments.
;
_shelx_estimated_absorpt_t_min 0.900
_shelx_estimated_absorpt_t_max 0.940
_shelxl_version_number 2014/6

loop_
_space_group_symop_operation_xyz
'x, y, z'
'-x, -y, -z'

loop_
_atom_site_type_symbol
_atom_site_label
_atom_site_fract_x
_atom_site_fract_y
_atom_site_fract_z
_atom_site_U_iso_or_equiv
_atom_site_adp_type
_atom_site_calc_flag
_atom_site_occupancy
_atom_site_disorder_assembly
_atom_site_disorder_group
C C1 0.1583(4) 0.0902(3) 0.3328(3) 0.0432(7) Uani d 1 . .
C C2 0.0013(4) 0.0489(3) 0.3328(3) 0.0515(7) Uani d 1 . .
H H2 0.0012 -0.0291 0.2972 0.062 Uiso calc 1 . .
C C3 -0.1551(4) 0.1232(4) 0.3853(3) 0.0646(9) Uani d 1 . .
H H3 -0.2603 0.0939 0.3857 0.078 Uiso calc 1 . .
C C4 -0.1592(5) 0.2390(4) 0.4367(3) 0.0679(9) Uani d 1 . .
C C5 -0.0013(5) 0.2782(3) 0.4388(3) 0.0695(9) Uani d 1 . .
H H5 -0.0021 0.3558 0.4754 0.083 Uiso calc 1 . .
C C6 0.1581(5) 0.2045(3) 0.3877(3) 0.0603(8) Uani d 1 . .
H H6 0.2630 0.2317 0.3903 0.072 Uiso calc 1 . .
C C7 0.5648(3) 0.1686(3) 0.1001(3) 0.0490(7) Uani d 1 . .
H H7A 0.5499 0.2132 0.1754 0.059 Uiso calc 1 . .
H H7B 0.5508 0.2354 0.0342 0.059 Uiso calc 1 . .
C C8 0.7488(3) 0.0959(2) 0.0614(2) 0.0364(6) Uani d 1 . .
C C9 0.9667(3) 0.3431(2) 0.1185(2) 0.0380(6) Uani d 1 . .
H H9A 1.0802 0.2998 0.1013 0.046 Uiso calc 1 . .
C C10 0.9269(3) 0.4777(2) 0.1623(2) 0.0362(6) Uani d 1 . .
C C11 1.0452(3) 0.5481(3) 0.1918(3) 0.0416(6) Uani d 1 . .
C C12 0.9983(4) 0.6727(3) 0.2364(3) 0.0543(8) Uani d 1 . .
H H12 1.0797 0.7158 0.2574 0.065 Uiso calc 1 . .
C C13 0.8299(4) 0.7322(3) 0.2493(3) 0.0584(9) Uani d 1 . .
H H13 0.7974 0.8166 0.2778 0.070 Uiso calc 1 . .
C C14 0.7102(4) 0.6671(3) 0.2202(3) 0.0544(8) Uani d 1 . .
H H14 0.5966 0.7079 0.2283 0.065 Uiso calc 1 . .
C C15 0.7571(4) 0.5416(3) 0.1790(3) 0.0446(7) Uani d 1 . .
H H15 0.6730 0.4981 0.1618 0.054 Uiso calc 1 . .
C C16 -0.3304(6) 0.3242(5) 0.4884(4) 0.1112(18) Uani d 1 . .
H H16A -0.4218 0.2687 0.5278 0.167 Uiso calc 1 . .
H H16B -0.3609 0.3795 0.4212 0.167 Uiso calc 1 . .
H H16C -0.3172 0.3787 0.5490 0.167 Uiso calc 1 . .
N N1 0.4300(3) 0.0805(3) 0.1237(2) 0.0496(6) Uani d 1 . .
H H1N 0.385(4) 0.071(3) 0.066(2) 0.059 Uiso d 1 . .
N N2 0.8798(3) 0.1627(2) 0.0649(2) 0.0386(5) Uani d 1 . .
H H2N 0.987(2) 0.125(3) 0.043(3) 0.046 Uiso d 1 . .
N N3 0.8416(3) 0.2882(2) 0.1050(2) 0.0385(5) Uani d 1 . .
N N4 1.2287(3) 0.4938(3) 0.1766(3) 0.0599(7) Uani d 1 . .
O O1 0.3169(3) -0.12378(19) 0.2315(2) 0.0650(6) Uani d 1 . .
O O2 0.4818(3) 0.0038(2) 0.3249(2) 0.0692(7) Uani d 1 . .
O O3 0.7787(2) -0.01737(17) 0.02690(19) 0.0447(5) Uani d 1 . .
O O4 1.3001(3) 0.4196(3) 0.0977(3) 0.0919(9) Uani d 1 A 1
O O5 1.2976(6) 0.5163(5) 0.2569(6) 0.102(2) Uani d 0.836(12) A 2
O O5' 1.3314(19) 0.5818(18) 0.157(3) 0.083(9) Uani d 0.164(12) A 3
S S1 0.35831(9) 0.00025(7) 0.25622(8) 0.0478(2) Uani d 1 . .

loop_
_atom_site_aniso_label
_atom_site_aniso_U_11
_atom_site_aniso_U_22
_atom_site_aniso_U_33
_atom_site_aniso_U_12
_atom_site_aniso_U_13
_atom_site_aniso_U_23
C1 0.0411(15) 0.0425(15) 0.0418(16) -0.0022(12) -0.0074(12) -0.0006(13)
C2 0.0421(16) 0.0555(18) 0.0552(19) -0.0072(14) -0.0111(14) -0.0017(15)
C3 0.0407(18) 0.085(3) 0.060(2) -0.0004(17) -0.0080(15) 0.0025(19)
C4 0.0641(19) 0.078(2) 0.0408(18) 0.0169(17) 0.0032(16) 0.0048(17)
C5 0.090(2) 0.057(2) 0.0508(19) 0.0026(18) -0.0040(19) -0.0157(16)
C6 0.060(2) 0.061(2) 0.058(2) -0.0107(16) -0.0077(16) -0.0144(16)
C7 0.0309(14) 0.0424(16) 0.070(2) -0.0009(12) -0.0063(13) -0.0154(14)
C8 0.0307(13) 0.0356(14) 0.0419(15) -0.0021(11) -0.0087(11) -0.0046(12)
C9 0.0307(13) 0.0351(14) 0.0472(16) -0.0013(11) -0.0093(12) -0.0056(12)
C10 0.0356(14) 0.0303(13) 0.0410(15) -0.0035(11) -0.0086(11) -0.0022(11)
C11 0.0374(15) 0.0353(14) 0.0529(17) -0.0041(11) -0.0140(13) -0.0027(13)
C12 0.0551(19) 0.0406(16) 0.072(2) -0.0115(14) -0.0204(16) -0.0126(15)
C13 0.060(2) 0.0361(16) 0.076(2) 0.0019(14) -0.0137(17) -0.0178(15)
C14 0.0436(17) 0.0430(17) 0.071(2) 0.0059(13) -0.0108(15) -0.0110(15)
C15 0.0351(14) 0.0405(15) 0.0577(18) -0.0037(12) -0.0110(13) -0.0083(13)
C16 0.090(3) 0.122(4) 0.078(3) 0.047(3) 0.013(2) 0.001(3)
N1 0.0324(13) 0.0623(16) 0.0556(16) -0.0106(11) -0.0081(11) -0.0166(13)
N2 0.0278(11) 0.0345(12) 0.0523(14) 0.0000(9) -0.0079(10) -0.0115(10)
N3 0.0342(12) 0.0303(11) 0.0497(14) -0.0017(9) -0.0090(10) -0.0077(10)
N4 0.0433(15) 0.0456(15) 0.100(2) -0.0046(12) -0.0302(16) -0.0160(15)
O1 0.0550(13) 0.0384(11) 0.1000(18) -0.0020(10) -0.0181(13) -0.0126(11)
O2 0.0496(13) 0.0867(17) 0.0790(16) 0.0004(12) -0.0331(12) -0.0076(13)
O3 0.0331(10) 0.0361(10) 0.0667(13) 0.0007(8) -0.0142(9) -0.0177(9)
O4 0.0441(14) 0.0826(18) 0.153(3) 0.0129(13) -0.0299(16) -0.0465(19)
O5 0.077(3) 0.109(4) 0.154(5) 0.002(2) -0.076(3) -0.042(4)
O5' 0.046(8) 0.069(11) 0.139(19) -0.014(7) -0.027(9) -0.020(11)
S1 0.0350(4) 0.0450(4) 0.0644(5) -0.0004(3) -0.0156(3) -0.0093(3)

loop_
_atom_type_symbol
_atom_type_description
_atom_type_scat_dispersion_real
_atom_type_scat_dispersion_imag
_atom_type_scat_source
C C 0.0033 0.0016 'International Tables Vol C Tables 4.2.6.8 and 6.1.1.4'
H H 0.0000 0.0000 'International Tables Vol C Tables 4.2.6.8 and 6.1.1.4'
N N 0.0061 0.0033 'International Tables Vol C Tables 4.2.6.8 and 6.1.1.4'
O O 0.0106 0.0060 'International Tables Vol C Tables 4.2.6.8 and 6.1.1.4'
S S 0.1246 0.1234 'International Tables Vol C Tables 4.2.6.8 and 6.1.1.4'

loop_
_geom_angle_atom_site_label_1
_geom_angle_atom_site_label_2
_geom_angle_atom_site_label_3
_geom_angle
C6 C1 C2 119.9(3)
C6 C1 S1 120.4(2)
C2 C1 S1 119.6(2)
C3 C2 C1 120.0(3)
C3 C2 H2 120.0
C1 C2 H2 120.0
C4 C3 C2 121.4(3)
C4 C3 H3 119.3
C2 C3 H3 119.3
C3 C4 C5 118.2(3)
C3 C4 C16 121.4(4)
C5 C4 C16 120.4(4)
C4 C5 C6 121.5(3)
C4 C5 H5 119.2
C6 C5 H5 119.2
C1 C6 C5 118.9(3)
C1 C6 H6 120.6
C5 C6 H6 120.6
N1 C7 C8 112.3(2)
N1 C7 H7A 109.1
C8 C7 H7A 109.1
N1 C7 H7B 109.1
C8 C7 H7B 109.1
H7A C7 H7B 107.9
O3 C8 N2 121.0(2)
O3 C8 C7 122.7(2)
N2 C8 C7 116.3(2)
N3 C9 C10 118.0(2)
N3 C9 H9A 121.0
C10 C9 H9A 121.0
C15 C10 C11 115.8(2)
C15 C10 C9 118.8(2)
C11 C10 C9 125.4(2)
C12 C11 C10 122.7(3)
C12 C11 N4 115.7(3)
C10 C11 N4 121.6(2)
C13 C12 C11 119.2(3)
C13 C12 H12 120.4
C11 C12 H12 120.4
C14 C13 C12 120.0(3)
C14 C13 H13 120.0
C12 C13 H13 120.0
C13 C14 C15 120.3(3)
C13 C14 H14 119.8
C15 C14 H14 119.8
C14 C15 C10 122.0(3)
C14 C15 H15 119.0
C10 C15 H15 119.0
C4 C16 H16A 109.5
C4 C16 H16B 109.5
H16A C16 H16B 109.5
C4 C16 H16C 109.5
H16A C16 H16C 109.5
H16B C16 H16C 109.5
C7 N1 S1 122.9(2)
C7 N1 H1N 119(2)
S1 N1 H1N 118(2)
C8 N2 N3 119.4(2)
C8 N2 H2N 119.2(19)
N3 N2 H2N 121.4(19)
C9 N3 N2 117.5(2)
O4 N4 C11 120.1(3)
O5 N4 C11 117.5(3)
O5' N4 C11 113.1(9)
O2 S1 O1 120.10(15)
O2 S1 N1 106.98(14)
O1 S1 N1 107.32(14)
O2 S1 C1 108.77(14)
O1 S1 C1 107.00(13)
N1 S1 C1 105.82(13)

loop_
_geom_bond_atom_site_label_1
_geom_bond_atom_site_label_2
_geom_bond_distance
C1 C6 1.377(4)
C1 C2 1.380(4)
C1 S1 1.762(3)
C2 C3 1.376(4)
C2 H2 0.9300
C3 C4 1.364(5)
C3 H3 0.9300
C4 C5 1.385(5)
C4 C16 1.513(5)
C5 C6 1.387(5)
C5 H5 0.9300
C6 H6 0.9300
C7 N1 1.446(4)
C7 C8 1.518(3)
C7 H7A 0.9700
C7 H7B 0.9700
C8 O3 1.232(3)
C8 N2 1.340(3)
C9 N3 1.266(3)
C9 C10 1.474(3)
C9 H9A 0.9300
C10 C15 1.394(4)
C10 C11 1.395(4)
C11 C12 1.383(4)
C11 N4 1.464(4)
C12 C13 1.373(4)
C12 H12 0.9300
C13 C14 1.369(4)
C13 H13 0.9300
C14 C15 1.377(4)
C14 H14 0.9300
C15 H15 0.9300
C16 H16A 0.9600
C16 H16B 0.9600
C16 H16C 0.9600
N1 S1 1.600(3)
N1 H1N 0.845(17)
N2 N3 1.371(3)
N2 H2N 0.865(17)
N4 O4 1.188(3)
N4 O5 1.239(4)
N4 O5' 1.260(13)
O1 S1 1.429(2)
O2 S1 1.426(2)

loop_
_geom_hbond_atom_site_label_D
_geom_hbond_atom_site_label_H
_geom_hbond_atom_site_label_A
_geom_hbond_site_symmetry_A
_geom_hbond_distance_DH
_geom_hbond_distance_HA
_geom_hbond_distance_DA
_geom_hbond_angle_DHA
N1 H1N O3 2_655 0.845(17) 2.06(2) 2.869(3) 161(3)
N2 H2N O3 2_755 0.865(17) 2.026(18) 2.881(3) 170(3)
C7 H7B O4 1_455 0.97 2.55 3.100(4) 116.1
C9 H9A O4 1_555 0.93 2.27 2.821(4) 117.6
C16 H16C O5 2_666 0.96 2.58 3.525(6) 168

loop_
_geom_torsion_atom_site_label_1
_geom_torsion_atom_site_label_2
_geom_torsion_atom_site_label_3
_geom_torsion_atom_site_label_4
_geom_torsion
C6 C1 C2 C3 1.2(5)
S1 C1 C2 C3 -175.8(2)
C1 C2 C3 C4 0.8(5)
C2 C3 C4 C5 -2.2(5)
C2 C3 C4 C16 176.8(3)
C3 C4 C5 C6 1.5(5)
C16 C4 C5 C6 -177.4(3)
C2 C1 C6 C5 -1.9(5)
S1 C1 C6 C5 175.2(3)
C4 C5 C6 C1 0.5(5)
N1 C7 C8 O3 15.4(4)
N1 C7 C8 N2 -165.5(2)
N3 C9 C10 C15 -4.1(4)
N3 C9 C10 C11 174.5(3)
C15 C10 C11 C12 0.7(4)
C9 C10 C11 C12 -177.9(3)
C15 C10 C11 N4 -178.9(3)
C9 C10 C11 N4 2.5(4)
C10 C11 C12 C13 -1.8(5)
N4 C11 C12 C13 177.9(3)
C11 C12 C13 C14 1.1(5)
C12 C13 C14 C15 0.6(5)
C13 C14 C15 C10 -1.7(5)
C11 C10 C15 C14 1.0(4)
C9 C10 C15 C14 179.7(3)
C8 C7 N1 S1 85.4(3)
O3 C8 N2 N3 -179.4(2)
C7 C8 N2 N3 1.6(4)
C10 C9 N3 N2 -179.7(2)
C8 N2 N3 C9 173.4(2)
C12 C11 N4 O4 -149.9(3)
C10 C11 N4 O4 29.8(5)
C12 C11 N4 O5 38.0(5)
C10 C11 N4 O5 -142.3(5)
C12 C11 N4 O5' -27.0(16)
C10 C11 N4 O5' 152.6(16)
C7 N1 S1 O2 -15.9(3)
C7 N1 S1 O1 -146.1(2)
C7 N1 S1 C1 99.9(2)
C6 C1 S1 O2 37.8(3)
C2 C1 S1 O2 -145.2(2)
C6 C1 S1 O1 168.9(2)
C2 C1 S1 O1 -14.0(3)
C6 C1 S1 N1 -76.8(3)
C2 C1 S1 N1 100.2(2)
